data_4302881
loop_
_publ_author_name
'Fabrice Pointillart'
'Olivier Maury'
'Yann Le Gal'
'St\'ephane Golhen'
'Olivier Cador'
'Lahc\`ene Ouahab'

_publ_contact_author_address
;Organom\'etalliques et Mat\'eriaux Mol\'eculaires
UMR 6226 CNRS-UR1 Sciences Chimiques de Rennes
Universit\'e de Rennes 1
35042, Rennes Cedex
France
;
_publ_contact_author_email lacene.ouahab@univ-rennes1.fr
_publ_contact_author_fax '+33(0)2 23 23 68 40'
_publ_contact_author_name Ouahab
_publ_contact_author_phone '+33(0)2 23 23 56 59'
_publ_section_title
;
4-(2-Tetrathiafulvalenyl-ethenyl)pyridine (TTF-CH=CH-Py) Radical
Cation Salts Containing Poly(\b-diketonate) Rare Earth Complexes:
Synthesis, Crystal Structure, Photoluminescent and Magnetic Properties
;
_journal_name_full 'Inorganic Chemistry'
_journal_page_first 7421
_journal_page_last 7429
_journal_paper_doi 10.1021/ic901052b
_journal_volume 48
_journal_year 2009
_chemical_formula_sum 'C69 H39 F48 N2 Nd2 O19 S8'
_chemical_formula_weight 2656.98
_chemical_name_systematic
;
 ?
;
_space_group_IT_number 14
_symmetry_cell_setting monoclinic
_symmetry_space_group_name_Hall '-P 2ybc'
_symmetry_space_group_name_H-M 'P 1 21/c 1'
_atom_sites_solution_hydrogens geom
_atom_sites_solution_primary direct
_atom_sites_solution_secondary difmap
_audit_creation_method SHELXL-97
_cell_angle_alpha 90.00
_cell_angle_beta 91.3420(10)
_cell_angle_gamma 90.00
_cell_formula_units_Z 4
_cell_length_a 23.9926(3)
_cell_length_b 12.1328(2)
_cell_length_c 34.3105(4)
_cell_measurement_reflns_used 22706
_cell_measurement_temperature 293(2)
_cell_measurement_theta_max 27.485
_cell_measurement_theta_min 0.998
_cell_volume 9985.0(2)
_computing_cell_refinement 'HKL Scalepack (Otwinowski & Minor 1997)'
_computing_data_collection 'Collect (Bruker AXS BV, 1997-2004)'
_computing_data_reduction 'HKL Denzo and Scalepack (Otwinowski & Minor 1997)'
_computing_structure_refinement 'SHELXL-97 (Sheldrick, 1997)'
_computing_structure_solution 'SIR-97 (Altomare al, 1999)'
_diffrn_ambient_temperature 293(2)
_diffrn_detector_area_resol_mean 9
_diffrn_measured_fraction_theta_full 0.995
_diffrn_measured_fraction_theta_max 0.995
_diffrn_measurement_device '95mm CCD camera on \k-goniostat'
_diffrn_measurement_device_type KappaCCD
_diffrn_measurement_method CCD
_diffrn_radiation_monochromator 'horizonally mounted graphite crystal'
_diffrn_radiation_source 'fine-focus sealed tube'
_diffrn_radiation_type MoK\a
_diffrn_radiation_wavelength 0.71073
_diffrn_reflns_av_R_equivalents 0.0786
_diffrn_reflns_av_sigmaI/netI 0.1073
_diffrn_reflns_limit_h_max 31
_diffrn_reflns_limit_h_min -31
_diffrn_reflns_limit_k_max 15
_diffrn_reflns_limit_k_min -15
_diffrn_reflns_limit_l_max 44
_diffrn_reflns_limit_l_min -44
_diffrn_reflns_number 43330
_diffrn_reflns_theta_full 27.48
_diffrn_reflns_theta_max 27.48
_diffrn_reflns_theta_min 2.45
_exptl_absorpt_coefficient_mu 1.346
_exptl_absorpt_correction_type none
_exptl_crystal_colour 'dark blue'
_exptl_crystal_density_diffrn 1.767
_exptl_crystal_density_method 'not measured'
_exptl_crystal_description block
_exptl_crystal_F_000 5196
_exptl_crystal_size_max 0.15
_exptl_crystal_size_mid 0.13
_exptl_crystal_size_min 0.12
_refine_diff_density_max 1.660
_refine_diff_density_min -1.145
_refine_diff_density_rms 0.147
_refine_ls_extinction_method none
_refine_ls_goodness_of_fit_ref 0.942
_refine_ls_hydrogen_treatment mixed
_refine_ls_matrix_type full
_refine_ls_number_parameters 1333
_refine_ls_number_reflns 22776
_refine_ls_number_restraints 24
_refine_ls_restrained_S_all 0.943
_refine_ls_R_factor_all 0.1711
_refine_ls_R_factor_gt 0.0708
_refine_ls_shift/su_max 0.001
_refine_ls_shift/su_mean 0.000
_refine_ls_structure_factor_coef Fsqd
_refine_ls_weighting_details 'calc w=1/[\s^2^(Fo^2^)+(0.1500P)^2^+0.0000P] where P=(Fo^2^+2Fc^2^)/3'
_refine_ls_weighting_scheme calc
_refine_ls_wR_factor_gt 0.1852
_refine_ls_wR_factor_ref 0.2523
_reflns_number_gt 10476
_reflns_number_total 22776
_reflns_threshold_expression >2sigma(I)
_cod_data_source_file ic901052b_si_002_1.cif
_cod_data_source_block 3
_cod_database_code 4302881

loop_
_symmetry_equiv_pos_as_xyz
'x, y, z'
'-x, y+1/2, -z+1/2'
'-x, -y, -z'
'x, -y-1/2, z-1/2'

loop_
_atom_site_label
_atom_site_type_symbol
_atom_site_fract_x
_atom_site_fract_y
_atom_site_fract_z
_atom_site_U_iso_or_equiv
_atom_site_adp_type
_atom_site_occupancy
_atom_site_symmetry_multiplicity
_atom_site_calc_flag
_atom_site_refinement_flags
_atom_site_disorder_assembly
_atom_site_disorder_group
C1 C 0.0294(6) 0.0330(10) 0.2573(4) 0.115(5) Uani 1 1 d . . .
C2 C 0.0790(4) 0.0871(8) 0.2394(3) 0.071(2) Uani 1 1 d . . .
C3 C 0.0868(4) 0.1985(7) 0.2461(3) 0.072(2) Uani 1 1 d . . .
H3 H 0.0632 0.2353 0.2628 0.086 Uiso 1 1 calc R . .
C4 C 0.1283(4) 0.2558(7) 0.2286(2) 0.062(2) Uani 1 1 d . . .
C5 C 0.1365(5) 0.3757(10) 0.2404(4) 0.104(4) Uani 1 1 d . . .
C6 C 0.0036(5) 0.3070(12) 0.1289(4) 0.102(4) Uani 1 1 d . . .
C7 C 0.0645(4) 0.2724(8) 0.1291(3) 0.066(2) Uani 1 1 d . . .
C8 C 0.1013(3) 0.3364(7) 0.1076(3) 0.072(2) Uani 1 1 d . . .
H8 H 0.0877 0.3984 0.0946 0.086 Uiso 1 1 calc R . .
C9 C 0.1570(4) 0.3109(7) 0.1049(2) 0.065(2) Uani 1 1 d . . .
C10 C 0.1903(5) 0.3862(10) 0.0799(4) 0.122(5) Uani 1 1 d D . .
C11 C -0.0290(6) -0.0804(13) 0.1242(5) 0.179(9) Uani 1 1 d D . .
C12 C 0.0287(4) -0.0380(9) 0.1129(4) 0.090(3) Uani 1 1 d . . .
C13 C 0.0402(5) -0.0039(12) 0.0761(3) 0.111(4) Uani 1 1 d . . .
H13 H 0.0115 -0.0086 0.0575 0.133 Uiso 1 1 calc R . .
C14 C 0.0887(5) 0.0355(10) 0.0643(3) 0.095(3) Uani 1 1 d . . .
C15 C 0.1003(9) 0.070(2) 0.0229(4) 0.172(9) Uani 1 1 d . . .
C16 C 0.1316(9) -0.3131(11) 0.1530(6) 0.143(6) Uani 1 1 d . . .
C17 C 0.1658(4) -0.2066(7) 0.1449(3) 0.076(3) Uani 1 1 d . . .
C18 C 0.1967(4) -0.2062(7) 0.1113(3) 0.078(3) Uani 1 1 d . . .
H18 H 0.1959 -0.2680 0.0952 0.093 Uiso 1 1 calc R . .
C19 C 0.2280(4) -0.1191(7) 0.1012(2) 0.064(2) Uani 1 1 d . . .
C20 C 0.2647(6) -0.1297(10) 0.0668(4) 0.101(4) Uani 1 1 d . . .
C21 C 0.7603(11) 0.4985(17) 0.0348(6) 0.189(11) Uani 1 1 d . . .
H21 H 0.7528 0.4368 0.0195 0.227 Uiso 1 1 calc R . .
C22 C 0.8125(10) 0.5415(19) 0.0366(6) 0.187(11) Uani 1 1 d . . .
H22 H 0.8411 0.5149 0.0215 0.225 Uiso 1 1 calc R . .
C23 C 0.7522(5) 0.6568(10) 0.0826(3) 0.101(3) Uani 1 1 d . . .
C24 C 0.7350(5) 0.7369(9) 0.1073(3) 0.089(3) Uani 1 1 d . . .
C25 C 0.6768(5) 0.8659(9) 0.1458(3) 0.087(3) Uani 1 1 d . . .
H25 H 0.6467 0.9005 0.1573 0.105 Uiso 1 1 calc R . .
C26 C 0.7288(5) 0.9091(9) 0.1503(3) 0.086(3) Uani 1 1 d . . .
C27 C 0.7441(5) 1.0074(9) 0.1735(3) 0.091(3) Uani 1 1 d . . .
H27 H 0.7162 1.0426 0.1872 0.110 Uiso 1 1 calc R . .
C28 C 0.7948(5) 1.0479(9) 0.1759(3) 0.087(3) Uani 1 1 d . . .
H28 H 0.8223 1.0151 0.1612 0.104 Uiso 1 1 calc R . .
C29 C 0.8103(5) 1.1418(8) 0.2007(3) 0.080(3) Uani 1 1 d . . .
C30 C 0.7731(5) 1.2118(9) 0.2201(3) 0.100(3) Uani 1 1 d . . .
H30 H 0.7348 1.2006 0.2178 0.120 Uiso 1 1 calc R . .
C31 C 0.7941(6) 1.2964(10) 0.2423(3) 0.104(4) Uani 1 1 d . . .
H31 H 0.7691 1.3423 0.2548 0.125 Uiso 1 1 calc R . .
C32 C 0.8837(6) 1.2532(10) 0.2288(3) 0.100(3) Uani 1 1 d . . .
H32 H 0.9216 1.2676 0.2322 0.120 Uiso 1 1 calc R . .
C33 C 0.8665(5) 1.1674(9) 0.2051(3) 0.096(3) Uani 1 1 d . . .
H33 H 0.8928 1.1262 0.1919 0.115 Uiso 1 1 calc R . .
C34 C 0.3735(5) -0.1075(9) 0.2039(4) 0.097(3) Uani 1 1 d . . .
C35 C 0.3873(3) -0.0409(7) 0.1678(3) 0.064(2) Uani 1 1 d . . .
C36 C 0.4208(4) -0.0885(7) 0.1403(3) 0.079(3) Uani 1 1 d . . .
H36 H 0.4371 -0.1566 0.1455 0.094 Uiso 1 1 calc R . .
C37 C 0.4304(4) -0.0375(8) 0.1056(3) 0.081(3) Uani 1 1 d . . .
C38 C 0.4631(6) -0.0978(9) 0.0751(4) 0.159(8) Uani 1 1 d D . .
C39 C 0.4353(5) 0.2975(11) 0.2659(3) 0.099(3) Uani 1 1 d . . .
C40 C 0.4477(4) 0.2507(7) 0.2267(3) 0.069(2) Uani 1 1 d . . .
C41 C 0.5018(4) 0.2207(8) 0.2197(3) 0.086(3) Uani 1 1 d . . .
H41 H 0.5292 0.2338 0.2387 0.103 Uiso 1 1 calc R . .
C42 C 0.5164(4) 0.1719(7) 0.1853(3) 0.070(2) Uani 1 1 d . . .
C43 C 0.5776(4) 0.1457(11) 0.1801(4) 0.097(3) Uani 1 1 d . . .
C44 C 0.5459(5) 0.2899(11) 0.0454(4) 0.100(4) Uani 1 1 d . . .
C45 C 0.5090(4) 0.3127(8) 0.0807(3) 0.076(3) Uani 1 1 d . . .
C46 C 0.5255(4) 0.3994(8) 0.1048(3) 0.085(3) Uani 1 1 d . . .
H46 H 0.5578 0.4379 0.0991 0.102 Uiso 1 1 calc R . .
C47 C 0.4950(4) 0.4310(7) 0.1374(2) 0.063(2) Uani 1 1 d . . .
C48 C 0.5162(5) 0.5259(9) 0.1605(3) 0.087(3) Uani 1 1 d . . .
C49 C 0.3766(5) 0.5227(8) 0.0485(3) 0.108(4) Uani 1 1 d D . .
C50 C 0.3631(4) 0.4609(8) 0.0838(3) 0.072(2) Uani 1 1 d . . .
C51 C 0.3481(4) 0.5206(7) 0.1159(3) 0.068(2) Uani 1 1 d . . .
H51 H 0.3493 0.5972 0.1151 0.082 Uiso 1 1 calc R . .
C52 C 0.3312(3) 0.4675(8) 0.1499(3) 0.070(2) Uani 1 1 d . . .
C53 C 0.3112(7) 0.5402(10) 0.1826(4) 0.114(4) Uani 1 1 d . . .
C54 C 0.7159(7) 0.5532(11) 0.1976(4) 0.127(5) Uani 1 1 d . . .
H54 H 0.6898 0.5871 0.2133 0.152 Uiso 1 1 calc R . .
C55 C 0.7695(7) 0.5823(13) 0.1990(4) 0.134(5) Uani 1 1 d . . .
H55 H 0.7819 0.6389 0.2154 0.160 Uiso 1 1 calc R . .
C56 C 0.7644(4) 0.4256(8) 0.1503(3) 0.078(3) Uani 1 1 d . . .
C57 C 0.7768(4) 0.3434(9) 0.1252(3) 0.079(3) Uani 1 1 d . . .
C58 C 0.8259(5) 0.1969(10) 0.0858(3) 0.100(4) Uani 1 1 d . . .
H58 H 0.8531 0.1518 0.0754 0.120 Uiso 1 1 calc R . .
C59 C 0.7717(5) 0.1702(9) 0.0818(3) 0.080(3) Uani 1 1 d . . .
C60 C 0.7520(5) 0.0750(9) 0.0604(3) 0.089(3) Uani 1 1 d . . .
H60 H 0.7787 0.0308 0.0489 0.107 Uiso 1 1 calc R . .
C61 C 0.6986(5) 0.0449(8) 0.0558(3) 0.081(3) Uani 1 1 d . . .
H61 H 0.6721 0.0860 0.0688 0.097 Uiso 1 1 calc R . .
C62 C 0.6788(5) -0.0462(8) 0.0322(3) 0.074(3) Uani 1 1 d . . .
C63 C 0.6229(6) -0.0567(9) 0.0207(3) 0.102(4) Uani 1 1 d . . .
H63 H 0.5977 -0.0056 0.0301 0.122 Uiso 1 1 calc R . .
C64 C 0.6032(6) -0.1365(9) -0.0033(3) 0.106(4) Uani 1 1 d . . .
H64 H 0.5658 -0.1369 -0.0110 0.127 Uiso 1 1 calc R . .
C65 C 0.6892(7) -0.2111(9) -0.0070(3) 0.102(4) Uani 1 1 d . . .
H65 H 0.7121 -0.2659 -0.0167 0.122 Uiso 1 1 calc R . .
C66 C 0.7122(5) -0.1303(9) 0.0162(3) 0.101(4) Uani 1 1 d . . .
H66 H 0.7504 -0.1306 0.0215 0.121 Uiso 1 1 calc R . .
C67 C 0.922(2) 0.288(3) -0.0191(11) 0.37(3) Uani 1 1 d . . .
H670 H 0.9164 0.2678 0.0076 0.558 Uiso 1 1 calc R . .
H671 H 0.9323 0.2238 -0.0337 0.558 Uiso 1 1 calc R . .
H672 H 0.8886 0.3191 -0.0300 0.558 Uiso 1 1 calc R . .
C68 C 0.966(3) 0.368(3) -0.0207(17) 0.40(3) Uani 1 1 d . . .
H680 H 0.9984 0.3207 -0.0157 0.484 Uiso 1 1 calc R . .
H681 H 0.9668 0.3813 -0.0485 0.484 Uiso 1 1 calc R . .
C69 C 0.986(2) 0.460(3) -0.0081(13) 0.33(2) Uani 1 1 d . . .
N1 N 0.8466(5) 1.3162(7) 0.2471(2) 0.094(3) Uani 1 1 d . . .
N2 N 0.6366(6) -0.2132(8) -0.0157(2) 0.100(3) Uani 1 1 d . . .
O1 O 0.1075(2) 0.0246(4) 0.21862(16) 0.0675(15) Uani 1 1 d . . .
O2 O 0.1618(2) 0.2218(4) 0.20311(16) 0.0658(15) Uani 1 1 d . . .
O3 O 0.0740(2) 0.1881(5) 0.14769(18) 0.0710(16) Uani 1 1 d . . .
O4 O 0.1839(2) 0.2322(5) 0.12015(16) 0.0645(15) Uani 1 1 d . . .
O5 O 0.0626(3) -0.0360(6) 0.1413(2) 0.091(2) Uani 1 1 d . . .
O6 O 0.1323(3) 0.0504(5) 0.08525(17) 0.0795(18) Uani 1 1 d . . .
O7 O 0.1630(3) -0.1321(5) 0.17002(17) 0.0747(16) Uani 1 1 d . . .
O8 O 0.2317(2) -0.0258(5) 0.11765(16) 0.0643(14) Uani 1 1 d . . .
O9W O 0.2436(2) 0.0706(5) 0.19108(16) 0.0746(17) Uani 1 1 d . . .
O10 O 0.3634(2) 0.0500(4) 0.16616(15) 0.0588(13) Uani 1 1 d . . .
O11 O 0.4139(3) 0.0540(5) 0.09429(17) 0.0693(16) Uani 1 1 d . . .
O12 O 0.4855(2) 0.1496(5) 0.15615(17) 0.0662(15) Uani 1 1 d . . .
O13 O 0.4057(2) 0.2395(5) 0.20469(15) 0.0630(14) Uani 1 1 d . . .
O14 O 0.4668(3) 0.2539(5) 0.08247(16) 0.0679(15) Uani 1 1 d . . .
O15 O 0.4510(2) 0.3858(4) 0.14908(16) 0.0653(14) Uani 1 1 d . . .
O16 O 0.3662(2) 0.3580(5) 0.08078(15) 0.0683(15) Uani 1 1 d . . .
O17 O 0.3321(2) 0.3654(4) 0.15728(15) 0.0623(14) Uani 1 1 d . . .
O18W O 0.3009(2) 0.1681(4) 0.10667(15) 0.0628(14) Uani 1 1 d . . .
O19S O 0.2874(3) 0.2417(6) 0.2289(2) 0.097(2) Uani 1 1 d . . .
F1 F 0.0209(4) -0.0662(7) 0.2512(3) 0.177(4) Uani 1 1 d . . .
F2 F -0.0115(4) 0.0876(8) 0.2616(5) 0.239(7) Uani 1 1 d . . .
F3 F 0.0421(7) 0.0188(17) 0.2937(4) 0.307(10) Uani 1 1 d . . .
F4 F 0.1108(6) 0.4381(7) 0.2130(4) 0.200(5) Uani 1 1 d . . .
F5 F 0.1864(4) 0.4045(7) 0.2423(4) 0.206(6) Uani 1 1 d . . .
F6 F 0.1119(4) 0.4033(6) 0.2721(2) 0.154(3) Uani 1 1 d . . .
F7 F -0.0049(3) 0.4087(9) 0.1205(4) 0.200(5) Uani 1 1 d . . .
F8 F -0.0259(4) 0.2531(12) 0.1044(4) 0.225(6) Uani 1 1 d . . .
F9 F -0.0187(3) 0.2947(9) 0.1621(3) 0.185(5) Uani 1 1 d . . .
F10 F 0.2283(5) 0.4301(13) 0.0985(5) 0.369(16) Uani 1 1 d D . .
F11 F 0.1677(3) 0.4625(6) 0.0626(2) 0.152(3) Uani 1 1 d D . .
F12 F 0.2182(6) 0.3356(9) 0.0562(4) 0.356(14) Uani 1 1 d D . .
F13 F -0.0277(5) -0.1726(13) 0.1376(8) 0.375(16) Uani 1 1 d D . .
F14 F -0.0612(5) -0.0877(19) 0.0961(4) 0.315(11) Uani 1 1 d D . .
F15 F -0.0534(5) -0.0291(16) 0.1479(5) 0.303(10) Uani 1 1 d D . .
F16 F 0.1032(12) 0.1598(15) 0.0162(4) 0.358(16) Uani 1 1 d . . .
F17 F 0.1388(6) 0.0239(17) 0.0076(3) 0.275(9) Uani 1 1 d . . .
F18 F 0.0595(6) 0.037(2) -0.0009(3) 0.312(11) Uani 1 1 d . . .
F19 F 0.1561(6) -0.3593(8) 0.1849(4) 0.222(6) Uani 1 1 d . . .
F20 F 0.0878(5) -0.2948(9) 0.1720(5) 0.239(7) Uani 1 1 d . . .
F21 F 0.1290(7) -0.3805(9) 0.1284(3) 0.269(8) Uani 1 1 d . . .
F22 F 0.3088(6) -0.1906(14) 0.0761(4) 0.264(7) Uani 1 1 d . . .
F23 F 0.2890(7) -0.0499(8) 0.0554(3) 0.255(8) Uani 1 1 d . . .
F24 F 0.2486(5) -0.1914(13) 0.0402(3) 0.250(7) Uani 1 1 d . . .
F25 F 0.3896(5) -0.0530(7) 0.2358(2) 0.183(4) Uani 1 1 d . . .
F26 F 0.3986(3) -0.2037(5) 0.2061(2) 0.131(3) Uani 1 1 d . . .
F27 F 0.3212(3) -0.1264(6) 0.2072(3) 0.148(3) Uani 1 1 d . . .
F28 F 0.4358(7) -0.1600(14) 0.0554(5) 0.416(18) Uani 1 1 d D . .
F29 F 0.4989(7) -0.1582(15) 0.0885(3) 0.326(12) Uani 1 1 d D . .
F30 F 0.4867(5) -0.0428(8) 0.0506(3) 0.224(6) Uani 1 1 d D . .
F31 F 0.5828(4) 0.0466(10) 0.1647(4) 0.198(5) Uani 1 1 d . . .
F32 F 0.6077(3) 0.1367(12) 0.2098(3) 0.217(6) Uani 1 1 d . . .
F33 F 0.6006(3) 0.2018(11) 0.1557(5) 0.286(9) Uani 1 1 d . . .
F34 F 0.4020(5) 0.2274(10) 0.2867(2) 0.190(4) Uani 1 1 d . . .
F35 F 0.4750(4) 0.3094(10) 0.2894(2) 0.200(5) Uani 1 1 d . . .
F36 F 0.4020(5) 0.3800(8) 0.2646(2) 0.187(4) Uani 1 1 d . . .
F37 F 0.5627(5) 0.1924(8) 0.0462(3) 0.228(6) Uani 1 1 d . . .
F38 F 0.5894(4) 0.3497(8) 0.0430(2) 0.182(4) Uani 1 1 d . . .
F39 F 0.5176(4) 0.2973(10) 0.0133(2) 0.186(5) Uani 1 1 d . . .
F40 F 0.5233(8) 0.5092(9) 0.1945(3) 0.281(9) Uani 1 1 d . . .
F41 F 0.5555(5) 0.5784(10) 0.1497(4) 0.253(8) Uani 1 1 d . . .
F42 F 0.4817(5) 0.6036(9) 0.1598(5) 0.262(8) Uani 1 1 d . . .
F43 F 0.4155(7) 0.5850(12) 0.0524(3) 0.299(10) Uani 1 1 d D . .
F44 F 0.3411(7) 0.5869(12) 0.0366(3) 0.299(10) Uani 1 1 d D . .
F45 F 0.3865(6) 0.4683(7) 0.0193(2) 0.225(6) Uani 1 1 d D . .
F46 F 0.3530(6) 0.5603(9) 0.2074(3) 0.205(5) Uani 1 1 d . . .
F47 F 0.2949(4) 0.6362(6) 0.1722(2) 0.151(3) Uani 1 1 d . . .
F48 F 0.2734(5) 0.4963(7) 0.2026(3) 0.232(7) Uani 1 1 d . . .
S1 S 0.7074(2) 0.5592(3) 0.06141(10) 0.1341(14) Uani 1 1 d . . .
S2 S 0.82150(18) 0.6444(3) 0.06764(10) 0.1368(14) Uani 1 1 d . . .
S3 S 0.66649(14) 0.7514(3) 0.11981(10) 0.1068(9) Uani 1 1 d . . .
S4 S 0.78158(12) 0.8339(3) 0.12733(9) 0.0978(9) Uani 1 1 d . . .
S5 S 0.69734(13) 0.4496(3) 0.16551(9) 0.1000(9) Uani 1 1 d . . .
S6 S 0.81479(14) 0.5139(3) 0.17039(9) 0.1112(10) Uani 1 1 d . . .
S7 S 0.72489(11) 0.2552(2) 0.10427(8) 0.0871(8) Uani 1 1 d . . .
S8 S 0.84433(11) 0.3133(3) 0.10999(9) 0.1011(9) Uani 1 1 d . . .
Nd1 Nd 0.152432(18) 0.06416(3) 0.155516(12) 0.05434(16) Uani 1 1 d . . .
Nd2 Nd 0.396393(17) 0.22252(3) 0.133110(11) 0.05110(15) Uani 1 1 d . . .

loop_
_atom_site_aniso_label
_atom_site_aniso_U_11
_atom_site_aniso_U_22
_atom_site_aniso_U_33
_atom_site_aniso_U_23
_atom_site_aniso_U_13
_atom_site_aniso_U_12
C1 0.126(11) 0.077(8) 0.145(11) 0.009(7) 0.105(9) 0.003(7)
C2 0.063(6) 0.078(6) 0.073(6) 0.012(5) 0.012(5) -0.004(5)
C3 0.067(6) 0.061(5) 0.089(6) -0.007(5) 0.029(5) 0.000(4)
C4 0.059(6) 0.061(5) 0.068(5) -0.005(4) 0.005(4) 0.007(4)
C5 0.078(8) 0.082(8) 0.153(12) -0.024(8) 0.033(8) -0.017(6)
C6 0.077(9) 0.126(10) 0.105(9) 0.024(8) 0.013(7) 0.039(8)
C7 0.050(5) 0.079(6) 0.068(5) 0.004(5) 0.010(4) 0.011(5)
C8 0.052(6) 0.075(6) 0.088(6) 0.016(5) 0.009(5) 0.021(4)
C9 0.063(6) 0.066(5) 0.067(5) 0.016(4) 0.007(4) 0.004(5)
C10 0.072(8) 0.139(11) 0.157(12) 0.086(10) 0.045(8) 0.030(8)
C11 0.073(11) 0.192(19) 0.27(2) -0.124(18) -0.010(13) -0.054(12)
C12 0.065(7) 0.100(8) 0.104(9) -0.033(7) -0.006(6) -0.015(6)
C13 0.097(10) 0.158(12) 0.076(8) -0.026(8) -0.012(7) -0.008(8)
C14 0.070(8) 0.146(10) 0.067(6) -0.016(6) -0.011(6) 0.005(7)
C15 0.167(17) 0.29(3) 0.059(9) 0.022(13) -0.028(10) 0.093(17)
C16 0.210(18) 0.057(7) 0.165(15) 0.019(9) 0.088(13) -0.008(10)
C17 0.087(7) 0.052(5) 0.087(7) 0.018(5) -0.006(5) -0.016(5)
C18 0.097(8) 0.049(5) 0.088(7) -0.016(4) 0.018(6) -0.019(5)
C19 0.069(6) 0.056(5) 0.068(5) -0.009(4) 0.010(4) 0.007(4)
C20 0.134(11) 0.070(7) 0.100(8) -0.027(6) 0.054(8) -0.011(7)
C21 0.35(3) 0.111(14) 0.102(11) -0.032(10) -0.001(19) 0.070(19)
C22 0.25(3) 0.18(2) 0.124(13) -0.041(14) 0.009(18) 0.10(2)
C23 0.121(10) 0.109(9) 0.072(6) -0.002(6) -0.017(6) 0.025(7)
C24 0.094(8) 0.092(7) 0.081(7) 0.003(6) 0.006(6) -0.004(6)
C25 0.082(8) 0.090(7) 0.091(7) 0.005(6) 0.024(6) 0.002(6)
C26 0.103(9) 0.083(7) 0.071(6) 0.005(5) 0.021(6) 0.018(6)
C27 0.109(10) 0.084(7) 0.081(7) 0.011(6) 0.012(6) 0.028(7)
C28 0.093(9) 0.104(8) 0.064(6) 0.010(6) 0.007(6) 0.017(7)
C29 0.118(9) 0.062(6) 0.059(5) 0.007(5) 0.004(5) 0.019(6)
C30 0.096(9) 0.106(9) 0.099(8) -0.004(7) 0.018(6) 0.026(7)
C31 0.120(11) 0.097(9) 0.095(8) -0.034(7) 0.015(7) 0.028(8)
C32 0.110(10) 0.093(8) 0.096(8) -0.001(7) 0.010(7) 0.002(7)
C33 0.104(9) 0.079(7) 0.105(8) -0.013(6) 0.021(7) 0.001(7)
C34 0.091(9) 0.076(7) 0.123(10) 0.035(7) -0.007(7) 0.016(6)
C35 0.051(5) 0.058(5) 0.082(6) 0.018(4) -0.004(4) 0.003(4)
C36 0.098(8) 0.046(5) 0.094(7) 0.004(5) 0.023(6) 0.009(5)
C37 0.075(7) 0.061(6) 0.105(8) -0.022(6) 0.015(6) 0.009(5)
C38 0.176(16) 0.051(7) 0.26(2) -0.003(10) 0.134(16) 0.038(9)
C39 0.086(8) 0.128(10) 0.081(7) -0.024(7) -0.017(6) 0.022(8)
C40 0.062(6) 0.076(6) 0.070(6) -0.016(5) 0.002(5) 0.005(5)
C41 0.076(7) 0.086(7) 0.093(7) -0.005(6) -0.013(6) 0.014(5)
C42 0.049(5) 0.072(6) 0.088(7) 0.013(5) 0.002(5) 0.009(4)
C43 0.045(6) 0.110(9) 0.138(10) 0.006(8) 0.017(7) 0.019(6)
C44 0.082(8) 0.112(10) 0.107(9) 0.003(7) 0.044(7) 0.002(7)
C45 0.069(7) 0.081(7) 0.081(6) 0.009(5) 0.022(5) 0.003(5)
C46 0.068(7) 0.076(6) 0.112(8) 0.003(6) 0.022(6) -0.012(5)
C47 0.058(6) 0.058(5) 0.074(5) 0.008(4) 0.012(4) -0.002(4)
C48 0.098(9) 0.065(7) 0.098(8) -0.006(6) 0.017(6) -0.026(6)
C49 0.176(14) 0.045(6) 0.104(9) 0.005(6) 0.022(9) -0.007(7)
C50 0.078(7) 0.066(6) 0.071(6) 0.009(5) -0.005(5) 0.000(5)
C51 0.063(6) 0.054(5) 0.087(6) 0.002(5) -0.005(5) -0.002(4)
C52 0.047(5) 0.066(6) 0.096(7) -0.025(5) 0.002(5) 0.004(4)
C53 0.159(14) 0.070(8) 0.115(10) -0.025(7) 0.014(10) 0.008(8)
C54 0.163(15) 0.122(11) 0.096(9) -0.030(7) 0.036(9) -0.007(10)
C55 0.148(14) 0.154(13) 0.098(9) -0.026(8) 0.001(9) -0.047(11)
C56 0.083(7) 0.088(7) 0.063(5) 0.005(5) -0.004(5) -0.003(5)
C57 0.047(5) 0.117(8) 0.073(6) 0.013(6) -0.005(4) -0.001(5)
C58 0.082(8) 0.124(9) 0.095(8) 0.008(7) 0.018(6) 0.036(7)
C59 0.084(8) 0.089(7) 0.068(6) 0.005(5) 0.014(5) 0.012(6)
C60 0.091(9) 0.094(8) 0.083(7) 0.007(6) 0.024(6) 0.038(7)
C61 0.080(8) 0.083(7) 0.082(6) -0.003(5) 0.021(6) 0.025(6)
C62 0.087(8) 0.073(6) 0.063(5) 0.005(5) 0.015(5) 0.018(5)
C63 0.115(11) 0.091(8) 0.100(8) -0.024(6) 0.015(7) 0.014(7)
C64 0.131(11) 0.080(8) 0.106(8) -0.024(7) -0.007(7) 0.001(7)
C65 0.152(13) 0.070(7) 0.085(8) -0.008(6) 0.039(8) 0.026(8)
C66 0.119(9) 0.089(8) 0.095(7) 0.010(7) 0.038(7) 0.031(7)
C67 0.61(10) 0.24(4) 0.26(4) -0.01(3) 0.06(5) 0.06(4)
C68 0.54(10) 0.22(5) 0.45(8) 0.03(5) -0.05(6) -0.03(5)
C69 0.40(6) 0.29(6) 0.31(5) -0.05(5) -0.12(4) -0.04(5)
N1 0.110(8) 0.087(6) 0.084(6) -0.004(5) 0.014(6) 0.018(6)
N2 0.163(11) 0.079(6) 0.059(5) -0.003(4) 0.014(6) 0.018(7)
O1 0.075(4) 0.054(3) 0.075(4) -0.002(3) 0.025(3) -0.006(3)
O2 0.060(4) 0.062(3) 0.076(4) -0.008(3) 0.013(3) -0.007(3)
O3 0.043(3) 0.083(4) 0.087(4) 0.016(3) 0.009(3) 0.006(3)
O4 0.050(3) 0.067(4) 0.077(4) 0.015(3) 0.004(3) 0.002(3)
O5 0.078(5) 0.100(5) 0.094(5) -0.001(4) -0.004(4) -0.026(4)
O6 0.064(4) 0.104(5) 0.070(4) -0.007(3) -0.004(3) -0.001(3)
O7 0.092(5) 0.049(3) 0.084(4) -0.005(3) 0.019(3) -0.007(3)
O8 0.059(4) 0.067(4) 0.067(3) 0.004(3) 0.003(3) 0.003(3)
O9W 0.063(4) 0.094(4) 0.067(3) -0.014(3) -0.007(3) 0.020(3)
O10 0.056(3) 0.051(3) 0.070(3) 0.004(3) 0.013(3) 0.006(3)
O11 0.082(4) 0.055(4) 0.072(4) -0.013(3) 0.018(3) 0.007(3)
O12 0.050(3) 0.072(4) 0.077(4) 0.001(3) 0.005(3) 0.008(3)
O13 0.053(4) 0.077(4) 0.059(3) -0.010(3) -0.001(3) -0.007(3)
O14 0.062(4) 0.069(4) 0.074(4) -0.006(3) 0.019(3) -0.010(3)
O15 0.058(4) 0.063(3) 0.075(3) -0.009(3) 0.009(3) -0.007(3)
O16 0.081(4) 0.052(3) 0.072(4) 0.001(3) 0.006(3) -0.001(3)
O17 0.056(3) 0.054(3) 0.077(4) -0.003(3) 0.011(3) 0.003(3)
O18W 0.051(3) 0.062(3) 0.075(3) 0.005(3) -0.002(3) -0.005(3)
O19S 0.083(5) 0.118(5) 0.090(5) 0.003(4) 0.000(4) -0.024(4)
F1 0.139(7) 0.114(7) 0.283(13) -0.010(6) 0.111(8) -0.041(5)
F2 0.104(7) 0.133(7) 0.48(2) 0.088(10) 0.140(11) 0.025(5)
F3 0.284(18) 0.47(3) 0.165(10) 0.092(13) 0.045(10) -0.233(19)
F4 0.277(15) 0.082(6) 0.243(12) 0.017(6) 0.013(10) 0.017(7)
F5 0.115(7) 0.156(7) 0.351(14) -0.157(9) 0.089(8) -0.062(6)
F6 0.177(8) 0.111(5) 0.178(7) -0.071(5) 0.088(6) -0.022(5)
F7 0.092(6) 0.185(9) 0.325(14) 0.082(10) 0.059(7) 0.080(6)
F8 0.072(6) 0.360(17) 0.240(11) -0.134(12) -0.039(6) 0.061(7)
F9 0.092(5) 0.288(12) 0.178(8) 0.080(8) 0.073(6) 0.083(6)
F10 0.167(11) 0.50(3) 0.43(2) 0.35(2) -0.158(14) -0.219(16)
F11 0.118(6) 0.148(6) 0.193(7) 0.113(6) 0.050(5) 0.044(5)
F12 0.41(2) 0.210(12) 0.47(2) 0.218(14) 0.38(2) 0.185(14)
F13 0.127(11) 0.193(14) 0.81(5) 0.10(2) 0.072(18) -0.052(10)
F14 0.124(10) 0.61(3) 0.210(12) -0.013(16) -0.028(8) -0.165(15)
F15 0.149(10) 0.42(2) 0.349(19) -0.192(18) 0.139(12) -0.106(12)
F16 0.70(5) 0.268(18) 0.107(9) 0.088(11) 0.072(16) 0.15(2)
F17 0.233(14) 0.50(3) 0.093(6) -0.001(10) 0.047(8) 0.098(15)
F18 0.178(11) 0.67(3) 0.086(6) -0.013(11) -0.039(6) -0.133(15)
F19 0.269(15) 0.124(8) 0.274(13) 0.096(9) 0.003(11) -0.045(8)
F20 0.158(10) 0.143(9) 0.42(2) 0.019(10) 0.114(12) -0.064(7)
F21 0.47(2) 0.157(8) 0.187(9) -0.081(8) 0.138(12) -0.208(12)
F22 0.225(13) 0.306(17) 0.266(15) 0.013(13) 0.129(12) 0.113(13)
F23 0.45(2) 0.114(7) 0.210(10) -0.018(6) 0.241(13) -0.043(9)
F24 0.227(12) 0.405(18) 0.121(7) -0.133(10) 0.085(7) -0.150(12)
F25 0.334(15) 0.132(7) 0.083(5) 0.020(5) -0.008(6) -0.014(7)
F26 0.115(5) 0.105(5) 0.172(7) 0.067(5) 0.015(5) 0.030(4)
F27 0.087(5) 0.142(6) 0.218(8) 0.094(6) 0.055(5) 0.027(4)
F28 0.43(3) 0.32(2) 0.52(3) -0.33(2) 0.32(3) -0.17(2)
F29 0.38(2) 0.43(2) 0.174(10) 0.074(13) 0.133(12) 0.32(2)
F30 0.253(12) 0.158(8) 0.269(12) -0.016(8) 0.189(11) 0.063(8)
F31 0.103(7) 0.206(10) 0.285(14) -0.053(10) 0.020(7) 0.059(7)
F32 0.072(5) 0.430(19) 0.146(7) 0.001(9) -0.022(5) 0.085(8)
F33 0.070(5) 0.330(15) 0.46(2) 0.262(15) 0.108(9) 0.066(7)
F34 0.191(10) 0.279(13) 0.101(6) -0.017(7) 0.051(6) -0.011(9)
F35 0.114(6) 0.364(15) 0.120(6) -0.124(8) -0.032(5) 0.015(8)
F36 0.270(11) 0.182(8) 0.107(5) -0.058(6) -0.031(6) 0.117(9)
F37 0.280(13) 0.156(8) 0.257(12) 0.019(8) 0.198(11) 0.096(8)
F38 0.148(7) 0.233(10) 0.168(7) -0.053(7) 0.102(6) -0.071(7)
F39 0.141(8) 0.320(14) 0.098(6) -0.015(7) 0.052(5) -0.029(8)
F40 0.54(3) 0.169(10) 0.134(8) 0.008(7) -0.130(12) -0.152(14)
F41 0.206(11) 0.260(12) 0.300(13) -0.173(11) 0.125(10) -0.181(10)
F42 0.199(12) 0.136(8) 0.45(2) -0.162(12) -0.094(12) 0.004(8)
F43 0.44(2) 0.325(16) 0.125(7) 0.090(9) -0.046(10) -0.292(18)
F44 0.42(2) 0.300(16) 0.176(10) 0.143(11) 0.100(12) 0.235(17)
F45 0.47(2) 0.102(6) 0.111(6) 0.026(5) 0.096(9) -0.026(9)
F46 0.249(13) 0.220(11) 0.144(7) -0.103(8) -0.030(8) 0.055(9)
F47 0.218(9) 0.093(5) 0.145(6) -0.023(4) 0.031(6) 0.054(5)
F48 0.329(15) 0.114(6) 0.263(12) -0.041(7) 0.225(12) -0.011(8)
S1 0.200(4) 0.102(2) 0.099(2) -0.0058(19) -0.036(2) 0.008(2)
S2 0.154(3) 0.154(3) 0.104(2) -0.002(2) 0.025(2) 0.053(3)
S3 0.084(2) 0.110(2) 0.127(2) -0.0038(19) 0.0073(18) -0.0004(17)
S4 0.0795(19) 0.101(2) 0.113(2) -0.0187(17) 0.0106(16) 0.0085(16)
S5 0.086(2) 0.107(2) 0.108(2) -0.0187(17) 0.0095(16) 0.0015(16)
S6 0.107(2) 0.133(3) 0.092(2) 0.0061(19) -0.0219(17) -0.036(2)
S7 0.0552(15) 0.1023(19) 0.1039(19) -0.0205(15) 0.0042(13) 0.0070(13)
S8 0.0512(16) 0.138(3) 0.114(2) 0.0060(19) 0.0008(14) 0.0042(16)
Nd1 0.0490(3) 0.0550(3) 0.0593(3) 0.00377(19) 0.00592(19) -0.00014(19)
Nd2 0.0474(3) 0.0485(3) 0.0577(3) -0.00188(19) 0.00815(19) -0.00077(19)

loop_
_atom_type_symbol
_atom_type_description
_atom_type_scat_dispersion_real
_atom_type_scat_dispersion_imag
_atom_type_scat_source
C C 0.0033 0.0016 'International Tables Vol C Tables 4.2.6.8 and 6.1.1.4'
H H 0.0000 0.0000 'International Tables Vol C Tables 4.2.6.8 and 6.1.1.4'
N N 0.0061 0.0033 'International Tables Vol C Tables 4.2.6.8 and 6.1.1.4'
O O 0.0106 0.0060 'International Tables Vol C Tables 4.2.6.8 and 6.1.1.4'
F F 0.0171 0.0103 'International Tables Vol C Tables 4.2.6.8 and 6.1.1.4'
S S 0.1246 0.1234 'International Tables Vol C Tables 4.2.6.8 and 6.1.1.4'
Nd Nd -0.1943 3.0179 'International Tables Vol C Tables 4.2.6.8 and 6.1.1.4'

loop_
_geom_angle_atom_site_label_1
_geom_angle_atom_site_label_2
_geom_angle_atom_site_label_3
_geom_angle
_geom_angle_site_symmetry_1
_geom_angle_site_symmetry_3
_geom_angle_publ_flag
F2 C1 F1 115.1(14) . . ?
F2 C1 F3 97.5(13) . . ?
F1 C1 F3 93.9(14) . . ?
F2 C1 C2 118.0(11) . . ?
F1 C1 C2 119.0(9) . . ?
F3 C1 C2 106.5(14) . . ?
O1 C2 C3 127.9(8) . . ?
O1 C2 C1 114.5(9) . . ?
C3 C2 C1 117.6(9) . . ?
C4 C3 C2 121.4(8) . . ?
O2 C4 C3 128.2(8) . . ?
O2 C4 C5 114.5(8) . . ?
C3 C4 C5 117.3(8) . . ?
F5 C5 F4 107.6(13) . . ?
F5 C5 F6 110.0(12) . . ?
F4 C5 F6 103.4(12) . . ?
F5 C5 C4 113.5(10) . . ?
F4 C5 C4 107.3(11) . . ?
F6 C5 C4 114.4(10) . . ?
F9 C6 F8 107.0(14) . . ?
F9 C6 F7 104.1(12) . . ?
F8 C6 F7 105.3(12) . . ?
F9 C6 C7 112.6(10) . . ?
F8 C6 C7 112.5(11) . . ?
F7 C6 C7 114.5(12) . . ?
O3 C7 C8 128.7(8) . . ?
O3 C7 C6 113.7(8) . . ?
C8 C7 C6 117.6(9) . . ?
C9 C8 C7 122.5(8) . . ?
O4 C9 C8 129.1(8) . . ?
O4 C9 C10 115.2(8) . . ?
C8 C9 C10 115.7(8) . . ?
F12 C10 F10 98.8(11) . . ?
F12 C10 F11 107.5(10) . . ?
F10 C10 F11 103.9(11) . . ?
F12 C10 C9 112.3(10) . . ?
F10 C10 C9 111.5(10) . . ?
F11 C10 C9 120.3(9) . . ?
F14 C11 F13 104.1(12) . . ?
F14 C11 F15 105.3(14) . . ?
F13 C11 F15 103.4(16) . . ?
F14 C11 C12 112.4(15) . . ?
F13 C11 C12 113.0(14) . . ?
F15 C11 C12 117.3(12) . . ?
O5 C12 C13 124.9(10) . . ?
O5 C12 C11 112.5(11) . . ?
C13 C12 C11 122.6(11) . . ?
C14 C13 C12 126.0(11) . . ?
O6 C14 C13 126.5(11) . . ?
O6 C14 C15 109.0(12) . . ?
C13 C14 C15 124.5(13) . . ?
F16 C15 F17 108(3) . . ?
F16 C15 F18 102.6(18) . . ?
F17 C15 F18 99(2) . . ?
F16 C15 C14 119(2) . . ?
F17 C15 C14 115.8(17) . . ?
F18 C15 C14 110(2) . . ?
F21 C16 F20 117(2) . . ?
F21 C16 F19 107.9(15) . . ?
F20 C16 F19 90.4(13) . . ?
F21 C16 C17 117.9(12) . . ?
F20 C16 C17 113.0(11) . . ?
F19 C16 C17 105.4(16) . . ?
O7 C17 C18 127.5(8) . . ?
O7 C17 C16 116.1(10) . . ?
C18 C17 C16 116.4(10) . . ?
C19 C18 C17 121.9(8) . . ?
O8 C19 C18 128.4(8) . . ?
O8 C19 C20 113.1(8) . . ?
C18 C19 C20 118.5(8) . . ?
F23 C20 F22 97.8(14) . . ?
F23 C20 F24 113.3(13) . . ?
F22 C20 F24 94.2(12) . . ?
F23 C20 C19 119.2(9) . . ?
F22 C20 C19 110.0(12) . . ?
F24 C20 C19 117.0(11) . . ?
C22 C21 S1 119.7(18) . . ?
C21 C22 S2 115.3(18) . . ?
C24 C23 S1 123.5(10) . . ?
C24 C23 S2 123.1(10) . . ?
S1 C23 S2 113.3(7) . . ?
C23 C24 S3 122.4(9) . . ?
C23 C24 S4 121.6(9) . . ?
S3 C24 S4 116.0(6) . . ?
C26 C25 S3 120.5(8) . . ?
C25 C26 C27 126.1(10) . . ?
C25 C26 S4 114.6(8) . . ?
C27 C26 S4 119.2(9) . . ?
C28 C27 C26 123.7(11) . . ?
C27 C28 C29 123.4(11) . . ?
C33 C29 C30 116.0(10) . . ?
C33 C29 C28 118.0(10) . . ?
C30 C29 C28 126.0(12) . . ?
C31 C30 C29 119.0(12) . . ?
N1 C31 C30 123.8(11) . . ?
N1 C32 C33 121.0(12) . . ?
C29 C33 C32 120.6(10) . . ?
F27 C34 F26 106.4(10) . . ?
F27 C34 F25 106.2(12) . . ?
F26 C34 F25 105.6(10) . . ?
F27 C34 C35 113.5(9) . . ?
F26 C34 C35 114.4(10) . . ?
F25 C34 C35 110.1(10) . . ?
O10 C35 C36 128.0(8) . . ?
O10 C35 C34 113.5(8) . . ?
C36 C35 C34 118.4(8) . . ?
C37 C36 C35 121.3(8) . . ?
O11 C37 C36 128.3(8) . . ?
O11 C37 C38 112.6(10) . . ?
C36 C37 C38 119.0(9) . . ?
F30 C38 F29 104.7(12) . . ?
F30 C38 F28 102.2(13) . . ?
F29 C38 F28 101.9(11) . . ?
F30 C38 C37 117.9(10) . . ?
F29 C38 C37 113.9(13) . . ?
F28 C38 C37 114.2(12) . . ?
F35 C39 F36 113.5(12) . . ?
F35 C39 F34 100.4(11) . . ?
F36 C39 F34 97.6(11) . . ?
F35 C39 C40 117.5(11) . . ?
F36 C39 C40 113.8(10) . . ?
F34 C39 C40 111.2(10) . . ?
O13 C40 C41 127.9(8) . . ?
O13 C40 C39 114.2(8) . . ?
C41 C40 C39 117.8(9) . . ?
C40 C41 C42 121.7(9) . . ?
O12 C42 C41 128.1(8) . . ?
O12 C42 C43 114.6(9) . . ?
C41 C42 C43 117.2(10) . . ?
F33 C43 F32 110.4(13) . . ?
F33 C43 F31 100.6(13) . . ?
F32 C43 F31 100.9(12) . . ?
F33 C43 C42 114.7(11) . . ?
F32 C43 C42 118.0(11) . . ?
F31 C43 C42 109.8(10) . . ?
F37 C44 F39 104.5(13) . . ?
F37 C44 F38 105.9(12) . . ?
F39 C44 F38 108.8(11) . . ?
F37 C44 C45 110.1(10) . . ?
F39 C44 C45 111.0(10) . . ?
F38 C44 C45 115.8(11) . . ?
O14 C45 C46 128.9(8) . . ?
O14 C45 C44 114.8(10) . . ?
C46 C45 C44 116.2(9) . . ?
C45 C46 C47 122.3(9) . . ?
O15 C47 C48 116.6(8) . . ?
O15 C47 C46 126.0(8) . . ?
C48 C47 C46 117.3(9) . . ?
F41 C48 F40 107.3(14) . . ?
F41 C48 F42 96.7(12) . . ?
F40 C48 F42 103.1(14) . . ?
F41 C48 C47 120.5(10) . . ?
F40 C48 C47 115.5(10) . . ?
F42 C48 C47 110.8(11) . . ?
F43 C49 F44 99.7(10) . . ?
F43 C49 F45 105.3(11) . . ?
F44 C49 F45 102.6(11) . . ?
F43 C49 C50 114.4(11) . . ?
F44 C49 C50 115.9(12) . . ?
F45 C49 C50 116.7(9) . . ?
O16 C50 C51 127.4(8) . . ?
O16 C50 C49 115.2(8) . . ?
C51 C50 C49 117.4(9) . . ?
C50 C51 C52 120.8(8) . . ?
O17 C52 C51 127.8(8) . . ?
O17 C52 C53 115.2(9) . . ?
C51 C52 C53 116.9(9) . . ?
F48 C53 F47 108.5(14) . . ?
F48 C53 F46 105.7(14) . . ?
F47 C53 F46 103.6(12) . . ?
F48 C53 C52 113.5(11) . . ?
F47 C53 C52 115.0(12) . . ?
F46 C53 C52 109.6(12) . . ?
C55 C54 S5 116.8(11) . . ?
C54 C55 S6 118.6(11) . . ?
C57 C56 S5 122.4(8) . . ?
C57 C56 S6 122.9(8) . . ?
S5 C56 S6 114.7(6) . . ?
C56 C57 S7 122.5(7) . . ?
C56 C57 S8 124.0(8) . . ?
S7 C57 S8 113.4(6) . . ?
C59 C58 S8 119.5(8) . . ?
C58 C59 C60 123.3(10) . . ?
C58 C59 S7 116.7(9) . . ?
C60 C59 S7 120.0(8) . . ?
C61 C60 C59 125.4(9) . . ?
C60 C61 C62 125.3(9) . . ?
C63 C62 C66 111.9(10) . . ?
C63 C62 C61 122.1(9) . . ?
C66 C62 C61 125.9(11) . . ?
C64 C63 C62 124.1(11) . . ?
N2 C64 C63 120.1(13) . . ?
N2 C65 C66 121.8(11) . . ?
C62 C66 C65 121.1(12) . . ?
C69 C68 C67 147(7) . . ?
C68 C69 C69 167(7) . 3_765 ?
C31 N1 C32 119.5(11) . . ?
C65 N2 C64 120.9(11) . . ?
C2 O1 Nd1 129.1(5) . . ?
C4 O2 Nd1 130.0(5) . . ?
C7 O3 Nd1 135.5(5) . . ?
C9 O4 Nd1 131.5(5) . . ?
C12 O5 Nd1 134.3(7) . . ?
C14 O6 Nd1 135.1(6) . . ?
C17 O7 Nd1 124.8(5) . . ?
C19 O8 Nd1 124.0(5) . . ?
C35 O10 Nd2 127.4(5) . . ?
C37 O11 Nd2 128.9(6) . . ?
C42 O12 Nd2 132.6(5) . . ?
C40 O13 Nd2 131.4(5) . . ?
C45 O14 Nd2 133.8(6) . . ?
C47 O15 Nd2 137.1(5) . . ?
C50 O16 Nd2 127.2(5) . . ?
C52 O17 Nd2 128.8(5) . . ?
C21 S1 C23 93.2(9) . . ?
C21 S1 S5 113.9(7) . . ?
C23 S1 S5 84.1(4) . . ?
C22 S2 C23 98.2(10) . . ?
C22 S2 S6 105.7(9) . . ?
C23 S2 S6 73.1(4) . . ?
C25 S3 C24 95.1(5) . . ?
C26 S4 C24 93.7(6) . . ?
C54 S5 C56 95.0(6) . . ?
C54 S5 S1 108.8(5) . . ?
C56 S5 S1 72.3(3) . . ?
C55 S6 C56 94.7(6) . . ?
C55 S6 S2 111.6(5) . . ?
C56 S6 S2 86.2(3) . . ?
C59 S7 C57 94.8(5) . . ?
C58 S8 C57 95.0(5) . . ?
O3 Nd1 O7 134.8(2) . . ?
O3 Nd1 O6 78.4(2) . . ?
O7 Nd1 O6 98.7(2) . . ?
O3 Nd1 O9W 135.2(2) . . ?
O7 Nd1 O9W 81.1(2) . . ?
O6 Nd1 O9W 129.55(19) . . ?
O3 Nd1 O1 82.21(19) . . ?
O7 Nd1 O1 71.35(18) . . ?
O6 Nd1 O1 139.7(2) . . ?
O9W Nd1 O1 88.49(19) . . ?
O3 Nd1 O4 71.45(19) . . ?
O7 Nd1 O4 149.60(18) . . ?
O6 Nd1 O4 68.5(2) . . ?
O9W Nd1 O4 86.6(2) . . ?
O1 Nd1 O4 136.23(18) . . ?
O3 Nd1 O5 67.5(2) . . ?
O7 Nd1 O5 69.7(2) . . ?
O6 Nd1 O5 68.1(2) . . ?
O9W Nd1 O5 148.6(2) . . ?
O1 Nd1 O5 71.8(2) . . ?
O4 Nd1 O5 124.6(2) . . ?
O3 Nd1 O2 70.0(2) . . ?
O7 Nd1 O2 126.85(19) . . ?
O6 Nd1 O2 134.5(2) . . ?
O9W Nd1 O2 65.99(18) . . ?
O1 Nd1 O2 67.47(17) . . ?
O4 Nd1 O2 70.86(18) . . ?
O5 Nd1 O2 123.8(2) . . ?
O3 Nd1 O8 142.23(18) . . ?
O7 Nd1 O8 67.34(18) . . ?
O6 Nd1 O8 66.78(19) . . ?
O9W Nd1 O8 66.91(18) . . ?
O1 Nd1 O8 134.32(18) . . ?
O4 Nd1 O8 82.27(18) . . ?
O5 Nd1 O8 109.7(2) . . ?
O2 Nd1 O8 126.39(18) . . ?
O3 Nd1 N1 119.3(2) . 2_635 ?
O7 Nd1 N1 36.71(18) . 2_635 ?
O6 Nd1 N1 133.02(19) . 2_635 ?
O9W Nd1 N1 70.5(2) . 2_635 ?
O1 Nd1 N1 38.65(19) . 2_635 ?
O4 Nd1 N1 155.59(19) . 2_635 ?
O5 Nd1 N1 79.1(2) . 2_635 ?
O2 Nd1 N1 91.56(17) . 2_635 ?
O8 Nd1 N1 95.77(18) . 2_635 ?
O3 Nd1 Nd2 121.71(14) . . ?
O7 Nd1 Nd2 103.43(14) . . ?
O6 Nd1 Nd2 93.68(15) . . ?
O9W Nd1 Nd2 39.66(14) . . ?
O1 Nd1 Nd2 126.52(14) . . ?
O4 Nd1 Nd2 52.58(13) . . ?
O5 Nd1 Nd2 158.46(16) . . ?
O2 Nd1 Nd2 77.04(12) . . ?
O8 Nd1 Nd2 50.21(13) . . ?
N1 Nd1 Nd2 108.04(15) 2_635 . ?
O12 Nd2 O15 75.98(19) . . ?
O12 Nd2 O13 69.43(19) . . ?
O15 Nd2 O13 70.87(18) . . ?
O12 Nd2 O17 134.15(19) . . ?
O15 Nd2 O17 71.99(18) . . ?
O13 Nd2 O17 69.57(18) . . ?
O12 Nd2 O14 71.0(2) . . ?
O15 Nd2 O14 70.16(18) . . ?
O13 Nd2 O14 129.56(19) . . ?
O17 Nd2 O14 124.54(18) . . ?
O12 Nd2 O11 73.5(2) . . ?
O15 Nd2 O11 134.04(18) . . ?
O13 Nd2 O11 126.2(2) . . ?
O17 Nd2 O11 150.6(2) . . ?
O14 Nd2 O11 67.88(18) . . ?
O12 Nd2 O10 80.46(18) . . ?
O15 Nd2 O10 138.57(18) . . ?
O13 Nd2 O10 69.10(18) . . ?
O17 Nd2 O10 103.08(17) . . ?
O14 Nd2 O10 132.02(18) . . ?
O11 Nd2 O10 67.40(18) . . ?
O12 Nd2 O16 134.72(18) . . ?
O15 Nd2 O16 76.97(19) . . ?
O13 Nd2 O16 132.06(18) . . ?
O17 Nd2 O16 67.19(17) . . ?
O14 Nd2 O16 65.89(19) . . ?
O11 Nd2 O16 101.75(19) . . ?
O10 Nd2 O16 140.59(18) . . ?
O12 Nd2 O18W 143.49(19) . . ?
O15 Nd2 O18W 140.53(18) . . ?
O13 Nd2 O18W 115.97(18) . . ?
O17 Nd2 O18W 74.76(17) . . ?
O14 Nd2 O18W 114.47(19) . . ?
O11 Nd2 O18W 75.88(19) . . ?
O10 Nd2 O18W 69.70(17) . . ?
O16 Nd2 O18W 70.91(18) . . ?
O12 Nd2 N2 117.3(2) . 3_655 ?
O15 Nd2 N2 109.6(2) . 3_655 ?
O13 Nd2 N2 173.2(2) . 3_655 ?
O17 Nd2 N2 104.0(2) . 3_655 ?
O14 Nd2 N2 55.5(2) . 3_655 ?
O11 Nd2 N2 58.6(2) . 3_655 ?
O10 Nd2 N2 111.42(19) . 3_655 ?
O16 Nd2 N2 43.32(18) . 3_655 ?
O18W Nd2 N2 59.1(2) . 3_655 ?
O12 Nd2 Nd1 132.10(13) . . ?
O15 Nd2 Nd1 136.65(12) . . ?
O13 Nd2 Nd1 88.05(13) . . ?
O17 Nd2 Nd1 65.15(12) . . ?
O14 Nd2 Nd1 142.32(14) . . ?
O11 Nd2 Nd1 89.07(14) . . ?
O10 Nd2 Nd1 51.77(12) . . ?
O16 Nd2 Nd1 91.92(13) . . ?
O18W Nd2 Nd1 28.15(12) . . ?
N2 Nd2 Nd1 87.27(19) 3_655 . ?

loop_
_geom_bond_atom_site_label_1
_geom_bond_atom_site_label_2
_geom_bond_distance
_geom_bond_site_symmetry_2
_geom_bond_publ_flag
C1 F2 1.197(13) . ?
C1 F1 1.239(13) . ?
C1 F3 1.291(19) . ?
C1 C2 1.504(13) . ?
C2 O1 1.253(10) . ?
C2 C3 1.383(12) . ?
C3 C4 1.365(11) . ?
C4 O2 1.269(9) . ?
C4 C5 1.523(13) . ?
C5 F5 1.249(13) . ?
C5 F4 1.345(16) . ?
C5 F6 1.293(13) . ?
C6 F9 1.280(13) . ?
C6 F8 1.269(15) . ?
C6 F7 1.283(14) . ?
C6 C7 1.518(14) . ?
C7 O3 1.223(10) . ?
C7 C8 1.401(12) . ?
C8 C9 1.378(11) . ?
C9 O4 1.259(9) . ?
C9 C10 1.498(13) . ?
C10 F12 1.228(11) . ?
C10 F10 1.222(12) . ?
C10 F11 1.220(10) . ?
C11 F14 1.223(12) . ?
C11 F13 1.210(14) . ?
C11 F15 1.190(13) . ?
C11 C12 1.535(18) . ?
C12 O5 1.255(12) . ?
C12 C13 1.364(15) . ?
C13 C14 1.329(15) . ?
C14 O6 1.267(11) . ?
C14 C15 1.51(2) . ?
C15 F16 1.11(3) . ?
C15 F17 1.21(2) . ?
C15 F18 1.32(2) . ?
C16 F21 1.176(16) . ?
C16 F20 1.269(16) . ?
C16 F19 1.35(2) . ?
C16 C17 1.559(16) . ?
C17 O7 1.251(11) . ?
C17 C18 1.388(13) . ?
C18 C19 1.346(12) . ?
C19 O8 1.267(9) . ?
C19 C20 1.495(12) . ?
C20 F23 1.199(12) . ?
C20 F22 1.323(17) . ?
C20 F24 1.236(13) . ?
C21 C22 1.36(3) . ?
C21 S1 1.74(2) . ?
C22 S2 1.65(2) . ?
C23 C24 1.358(14) . ?
C23 S1 1.747(12) . ?
C23 S2 1.758(13) . ?
C24 S3 1.718(11) . ?
C24 S4 1.752(11) . ?
C25 C26 1.358(14) . ?
C25 S3 1.667(11) . ?
C26 C27 1.475(15) . ?
C26 S4 1.763(10) . ?
C27 C28 1.313(14) . ?
C28 C29 1.464(14) . ?
C29 C33 1.389(14) . ?
C29 C30 1.410(13) . ?
C30 C31 1.370(15) . ?
C31 N1 1.287(14) . ?
C32 N1 1.340(13) . ?
C32 C33 1.379(15) . ?
C34 F27 1.286(12) . ?
C34 F26 1.315(12) . ?
C34 F25 1.330(14) . ?
C34 C35 1.520(14) . ?
C35 O10 1.244(9) . ?
C35 C36 1.380(12) . ?
C36 C37 1.366(13) . ?
C37 O11 1.238(11) . ?
C37 C38 1.510(15) . ?
C38 F30 1.223(11) . ?
C38 F29 1.212(11) . ?
C38 F28 1.199(13) . ?
C39 F35 1.243(12) . ?
C39 F36 1.280(13) . ?
C39 F34 1.377(15) . ?
C39 C40 1.494(14) . ?
C40 O13 1.253(10) . ?
C40 C41 1.375(13) . ?
C41 C42 1.374(13) . ?
C42 O12 1.259(10) . ?
C42 C43 1.517(13) . ?
C43 F33 1.223(14) . ?
C43 F32 1.237(14) . ?
C43 F31 1.321(14) . ?
C44 F37 1.251(14) . ?
C44 F39 1.282(14) . ?
C44 F38 1.276(13) . ?
C44 C45 1.542(13) . ?
C45 O14 1.241(11) . ?
C45 C46 1.390(13) . ?
C46 C47 1.405(12) . ?
C47 O15 1.262(9) . ?
C47 C48 1.481(13) . ?
C48 F41 1.205(12) . ?
C48 F40 1.189(13) . ?
C48 F42 1.254(15) . ?
C49 F43 1.207(11) . ?
C49 F44 1.217(11) . ?
C49 F45 1.225(10) . ?
C49 C50 1.467(14) . ?
C50 O16 1.256(10) . ?
C50 C51 1.373(12) . ?
C51 C52 1.401(12) . ?
C52 O17 1.266(10) . ?
C52 C53 1.516(14) . ?
C53 F48 1.267(16) . ?
C53 F47 1.277(13) . ?
C53 F46 1.323(17) . ?
C54 C55 1.334(17) . ?
C54 S5 1.723(13) . ?
C55 S6 1.699(16) . ?
C56 C57 1.355(13) . ?
C56 S5 1.728(11) . ?
C56 S6 1.745(10) . ?
C57 S7 1.779(10) . ?
C57 S8 1.753(9) . ?
C58 C59 1.345(14) . ?
C58 S8 1.690(13) . ?
C59 C60 1.441(14) . ?
C59 S7 1.720(10) . ?
C60 C61 1.340(14) . ?
C61 C62 1.443(13) . ?
C62 C63 1.394(15) . ?
C62 C66 1.416(13) . ?
C63 C64 1.349(14) . ?
C64 N2 1.306(14) . ?
C65 N2 1.291(15) . ?
C65 C66 1.371(16) . ?
C67 C68 1.44(6) . ?
C68 C69 1.28(4) . ?
C69 C69 1.30(6) 3_765 ?
O1 Nd1 2.488(5) . ?
O2 Nd1 2.522(5) . ?
O3 Nd1 2.419(6) . ?
O4 Nd1 2.498(5) . ?
O5 Nd1 2.512(7) . ?
O6 Nd1 2.454(6) . ?
O7 Nd1 2.445(6) . ?
O8 Nd1 2.571(5) . ?
O9W Nd1 2.481(6) . ?
O10 Nd2 2.518(5) . ?
O11 Nd2 2.481(5) . ?
O12 Nd2 2.430(6) . ?
O13 Nd2 2.469(5) . ?
O14 Nd2 2.481(5) . ?
O15 Nd2 2.431(5) . ?
O16 Nd2 2.528(5) . ?
O17 Nd2 2.476(5) . ?
O18W Nd2 2.531(5) . ?
S1 S5 3.824(5) . ?
S2 S6 3.872(5) . ?
Nd1 N1 4.497(9) 2_635 ?
Nd1 Nd2 6.2253(6) . ?
Nd2 N2 4.088(9) 3_655 ?
